data_2227556
loop_
_publ_author_name
'Li, Yu-Feng'

_publ_section_title
;
 4-Methyl-1-(4-methylbenzylidene)thiosemicarbazide
;
_journal_coeditor_code HB5666
_journal_issue 11
_journal_name_full 'Acta Crystallographica Section E'
_journal_page_first o2853
_journal_paper_doi 10.1107/S1600536810040663
_journal_volume 66
_journal_year 2010
_chemical_formula_iupac 'C10 H13 N3 S'
_chemical_formula_moiety 'C10 H13 N3 S'
_chemical_formula_sum 'C10 H13 N3 S'
_chemical_formula_weight 207.29
_chemical_name_systematic
;
4-Methyl-1-(4-methylbenzylidene)thiosemicarbazide
;
_space_group_IT_number 14
_symmetry_cell_setting monoclinic
_symmetry_space_group_name_Hall '-P 2ybc'
_symmetry_space_group_name_H-M 'P 1 21/c 1'
_atom_sites_solution_hydrogens geom
_atom_sites_solution_primary direct
_atom_sites_solution_secondary difmap
_audit_creation_method SHELXL-97
_cell_angle_alpha 90.00
_cell_angle_beta 91.92(3)
_cell_angle_gamma 90.00
_cell_formula_units_Z 4
_cell_length_a 9.1139(18)
_cell_length_b 13.689(3)
_cell_length_c 9.1195(18)
_cell_measurement_reflns_used 1840
_cell_measurement_temperature 293(2)
_cell_measurement_theta_max 25.20
_cell_measurement_theta_min 3.30
_cell_volume 1137.1(4)
_computing_cell_refinement 'SAINT (Bruker, 1997)'
_computing_data_collection 'SMART (Bruker, 1997)'
_computing_data_reduction 'SAINT (Bruker, 1997)'
_computing_molecular_graphics 'SHELXTL (Sheldrick, 2008)'
_computing_publication_material 'SHELXTL (Sheldrick, 2008)'
_computing_structure_refinement 'SHELXL97 (Sheldrick, 2008)'
_computing_structure_solution 'SHELXS97 (Sheldrick, 2008)'
_diffrn_ambient_temperature 293(2)
_diffrn_measured_fraction_theta_full 0.990
_diffrn_measured_fraction_theta_max 0.990
_diffrn_measurement_device_type 'Bruker SMART CCD'
_diffrn_measurement_method 'phi and omega scans'
_diffrn_radiation_monochromator graphite
_diffrn_radiation_source 'fine-focus sealed tube'
_diffrn_radiation_type MoK\a
_diffrn_radiation_wavelength 0.71073
_diffrn_reflns_av_R_equivalents 0.0296
_diffrn_reflns_av_sigmaI/netI 0.0261
_diffrn_reflns_limit_h_max 11
_diffrn_reflns_limit_h_min -11
_diffrn_reflns_limit_k_max 17
_diffrn_reflns_limit_k_min -16
_diffrn_reflns_limit_l_max 11
_diffrn_reflns_limit_l_min -11
_diffrn_reflns_number 10620
_diffrn_reflns_theta_full 27.48
_diffrn_reflns_theta_max 27.48
_diffrn_reflns_theta_min 3.45
_exptl_absorpt_coefficient_mu 0.251
_exptl_absorpt_correction_type none
_exptl_crystal_colour colorless
_exptl_crystal_density_diffrn 1.211
_exptl_crystal_density_method 'not measured'
_exptl_crystal_description bar
_exptl_crystal_F_000 440
_exptl_crystal_size_max 0.25
_exptl_crystal_size_mid 0.23
_exptl_crystal_size_min 0.20
_refine_diff_density_max 0.279
_refine_diff_density_min -0.193
_refine_ls_extinction_method none
_refine_ls_goodness_of_fit_ref 1.138
_refine_ls_hydrogen_treatment constr
_refine_ls_matrix_type full
_refine_ls_number_parameters 127
_refine_ls_number_reflns 2585
_refine_ls_number_restraints 0
_refine_ls_restrained_S_all 1.138
_refine_ls_R_factor_all 0.0668
_refine_ls_R_factor_gt 0.0436
_refine_ls_shift/su_max 0.001
_refine_ls_shift/su_mean 0.000
_refine_ls_structure_factor_coef Fsqd
_refine_ls_weighting_details 'calc w=1/[\s^2^(Fo^2^)+(0.0782P)^2^+0.0376P] where P=(Fo^2^+2Fc^2^)/3'
_refine_ls_weighting_scheme calc
_refine_ls_wR_factor_gt 0.1248
_refine_ls_wR_factor_ref 0.1462
_reflns_number_gt 1739
_reflns_number_total 2585
_reflns_threshold_expression I>2\s(I)
_cod_data_source_file hb5666.cif
_cod_data_source_block I
_cod_original_sg_symbol_H-M 'P 21/c'
_cod_database_code 2227556
_cod_database_fobs_code 2227556

loop_
_symmetry_equiv_pos_as_xyz
'x, y, z'
'-x, y+1/2, -z+1/2'
'-x, -y, -z'
'x, -y-1/2, z-1/2'

loop_
_atom_site_type_symbol
_atom_site_label
_atom_site_fract_x
_atom_site_fract_y
_atom_site_fract_z
_atom_site_U_iso_or_equiv
_atom_site_adp_type
_atom_site_calc_flag
_atom_site_refinement_flags
_atom_site_occupancy
_atom_site_disorder_assembly
_atom_site_disorder_group
S S1 0.32325(7) 0.10479(4) 1.03876(5) 0.0635(2) Uani d . 1 . .
N N3 0.52576(18) 0.10902(11) 0.66835(16) 0.0500(4) Uani d . 1 . .
N N2 0.48287(19) 0.08528(11) 0.80716(16) 0.0546(4) Uani d . 1 . .
H H2A 0.5276 0.0396 0.8555 0.065 Uiso calc R 1 . .
N N1 0.30549(18) 0.20245(12) 0.78748(16) 0.0577(4) Uani d . 1 . .
H H1A 0.3375 0.2139 0.7015 0.069 Uiso calc R 1 . .
C C2 0.3712(2) 0.13330(14) 0.86754(17) 0.0480(4) Uani d . 1 . .
C C4 0.6920(2) 0.08023(14) 0.47593(18) 0.0484(4) Uani d . 1 . .
C C7 0.8095(2) 0.11507(15) 0.1996(2) 0.0549(5) Uani d . 1 . .
C C3 0.6335(2) 0.06052(14) 0.6196(2) 0.0536(5) Uani d . 1 . .
H H3B 0.6757 0.0113 0.6774 0.064 Uiso calc R 1 . .
C C9 0.6309(2) 0.14953(15) 0.3821(2) 0.0603(5) Uani d . 1 . .
H H9A 0.5496 0.1851 0.4103 0.072 Uiso calc R 1 . .
C C5 0.8110(2) 0.02762(16) 0.4281(2) 0.0612(5) Uani d . 1 . .
H H5A 0.8527 -0.0204 0.4883 0.073 Uiso calc R 1 . .
C C6 0.8688(2) 0.04527(18) 0.2926(2) 0.0656(6) Uani d . 1 . .
H H6A 0.9493 0.0093 0.2636 0.079 Uiso calc R 1 . .
C C8 0.6893(3) 0.16642(16) 0.2469(2) 0.0640(6) Uani d . 1 . .
H H8A 0.6467 0.2137 0.1859 0.077 Uiso calc R 1 . .
C C10 0.8716(3) 0.1343(2) 0.0510(2) 0.0766(7) Uani d . 1 . .
H H10A 0.9542 0.0921 0.0370 0.115 Uiso calc R 1 . .
H H10B 0.9026 0.2012 0.0454 0.115 Uiso calc R 1 . .
H H10C 0.7976 0.1217 -0.0240 0.115 Uiso calc R 1 . .
C C1 0.1832(3) 0.2597(2) 0.8363(3) 0.0953(10) Uani d . 1 . .
H H1B 0.1537 0.3053 0.7611 0.143 Uiso calc R 1 . .
H H1C 0.2121 0.2946 0.9239 0.143 Uiso calc R 1 . .
H H1D 0.1026 0.2171 0.8564 0.143 Uiso calc R 1 . .

loop_
_atom_site_aniso_label
_atom_site_aniso_U_11
_atom_site_aniso_U_22
_atom_site_aniso_U_33
_atom_site_aniso_U_12
_atom_site_aniso_U_13
_atom_site_aniso_U_23
S1 0.0813(4) 0.0682(4) 0.0421(3) 0.0139(3) 0.0186(2) 0.00603(19)
N3 0.0541(10) 0.0515(9) 0.0452(8) -0.0020(7) 0.0137(7) 0.0010(6)
N2 0.0613(11) 0.0587(9) 0.0444(8) 0.0068(8) 0.0135(7) 0.0048(6)
N1 0.0608(11) 0.0644(10) 0.0491(8) 0.0117(8) 0.0193(7) 0.0127(7)
C2 0.0525(11) 0.0490(10) 0.0430(9) -0.0033(8) 0.0081(7) -0.0011(7)
C4 0.0456(11) 0.0519(10) 0.0481(10) -0.0013(8) 0.0075(7) -0.0004(7)
C7 0.0503(12) 0.0649(12) 0.0501(10) -0.0083(9) 0.0095(8) 0.0013(8)
C3 0.0548(12) 0.0547(11) 0.0517(10) 0.0023(9) 0.0086(8) 0.0040(8)
C9 0.0606(14) 0.0608(13) 0.0605(12) 0.0157(10) 0.0146(9) 0.0079(9)
C5 0.0540(13) 0.0715(13) 0.0586(11) 0.0135(10) 0.0102(8) 0.0107(9)
C6 0.0510(13) 0.0826(15) 0.0644(12) 0.0124(10) 0.0180(9) 0.0041(10)
C8 0.0682(15) 0.0639(13) 0.0603(11) 0.0094(10) 0.0104(9) 0.0147(9)
C10 0.0778(17) 0.0945(17) 0.0587(13) -0.0095(14) 0.0226(11) 0.0069(11)
C1 0.096(2) 0.108(2) 0.0849(16) 0.0483(16) 0.0451(14) 0.0415(14)

loop_
_atom_type_symbol
_atom_type_description
_atom_type_scat_dispersion_real
_atom_type_scat_dispersion_imag
_atom_type_scat_source
C C 0.0033 0.0016 'International Tables Vol C Tables 4.2.6.8 and 6.1.1.4'
H H 0.0000 0.0000 'International Tables Vol C Tables 4.2.6.8 and 6.1.1.4'
N N 0.0061 0.0033 'International Tables Vol C Tables 4.2.6.8 and 6.1.1.4'
S S 0.1246 0.1234 'International Tables Vol C Tables 4.2.6.8 and 6.1.1.4'

loop_
_geom_angle_atom_site_label_1
_geom_angle_atom_site_label_2
_geom_angle_atom_site_label_3
_geom_angle_site_symmetry_1
_geom_angle_site_symmetry_3
_geom_angle
_geom_angle_publ_flag
C3 N3 N2 . . 116.28(16) ?
C2 N2 N3 . . 120.22(16) ?
C2 N2 H2A . . 119.9 ?
N3 N2 H2A . . 119.9 ?
C2 N1 C1 . . 123.79(16) ?
C2 N1 H1A . . 118.1 ?
C1 N1 H1A . . 118.1 ?
N1 C2 N2 . . 117.22(15) ?
N1 C2 S1 . . 123.41(14) ?
N2 C2 S1 . . 119.37(14) ?
C9 C4 C5 . . 117.71(17) ?
C9 C4 C3 . . 122.18(17) ?
C5 C4 C3 . . 120.09(17) ?
C6 C7 C8 . . 117.33(18) ?
C6 C7 C10 . . 121.6(2) ?
C8 C7 C10 . . 121.1(2) ?
N3 C3 C4 . . 121.71(18) ?
N3 C3 H3B . . 119.1 ?
C4 C3 H3B . . 119.1 ?
C8 C9 C4 . . 120.63(18) ?
C8 C9 H9A . . 119.7 ?
C4 C9 H9A . . 119.7 ?
C6 C5 C4 . . 121.15(18) ?
C6 C5 H5A . . 119.4 ?
C4 C5 H5A . . 119.4 ?
C7 C6 C5 . . 121.32(19) ?
C7 C6 H6A . . 119.3 ?
C5 C6 H6A . . 119.3 ?
C9 C8 C7 . . 121.85(19) ?
C9 C8 H8A . . 119.1 ?
C7 C8 H8A . . 119.1 ?
C7 C10 H10A . . 109.5 ?
C7 C10 H10B . . 109.5 ?
H10A C10 H10B . . 109.5 ?
C7 C10 H10C . . 109.5 ?
H10A C10 H10C . . 109.5 ?
H10B C10 H10C . . 109.5 ?
N1 C1 H1B . . 109.5 ?
N1 C1 H1C . . 109.5 ?
H1B C1 H1C . . 109.5 ?
N1 C1 H1D . . 109.5 ?
H1B C1 H1D . . 109.5 ?
H1C C1 H1D . . 109.5 ?

loop_
_geom_bond_atom_site_label_1
_geom_bond_atom_site_label_2
_geom_bond_site_symmetry_2
_geom_bond_distance
_geom_bond_publ_flag
S1 C2 . 1.6813(17) ?
N3 C3 . 1.277(2) ?
N3 N2 . 1.376(2) ?
N2 C2 . 1.345(2) ?
N2 H2A . 0.8600 ?
N1 C2 . 1.326(2) ?
N1 C1 . 1.444(3) ?
N1 H1A . 0.8600 ?
C4 C9 . 1.382(3) ?
C4 C5 . 1.385(3) ?
C4 C3 . 1.456(2) ?
C7 C6 . 1.376(3) ?
C7 C8 . 1.383(3) ?
C7 C10 . 1.509(2) ?
C3 H3B . 0.9300 ?
C9 C8 . 1.378(3) ?
C9 H9A . 0.9300 ?
C5 C6 . 1.381(3) ?
C5 H5A . 0.9300 ?
C6 H6A . 0.9300 ?
C8 H8A . 0.9300 ?
C10 H10A . 0.9600 ?
C10 H10B . 0.9600 ?
C10 H10C . 0.9600 ?
C1 H1B . 0.9600 ?
C1 H1C . 0.9600 ?
C1 H1D . 0.9600 ?

loop_
_geom_hbond_atom_site_label_D
_geom_hbond_atom_site_label_H
_geom_hbond_atom_site_label_A
_geom_hbond_site_symmetry_A
_geom_hbond_distance_DH
_geom_hbond_distance_HA
_geom_hbond_distance_DA
_geom_hbond_angle_DHA
N1 H1A N3 . 0.86 2.27 2.644(2) 107
N1 H1A S1 4_565 0.86 2.89 3.4869(16) 128
N2 H2A S1 3_657 0.86 2.57 3.4205(18) 171

loop_
_cod_related_entry_id
_cod_related_entry_database
_cod_related_entry_code
1 ChemSpider 4649220
